data_1511123
loop_
_publ_author_name
'Mueller, B.G.'
'Fitz, H.'

_publ_section_title
;
 In B F4, das erste komplexe Fluorid mit Indium(I)
;
_journal_name_full 'Zeitschrift fuer Anorganische und Allgemeine Chemie'
_journal_page_first 579
_journal_page_last 582
_journal_paper_doi 10.1002/zaac.19976230190
_journal_volume 623
_journal_year 1997
_chemical_formula_sum 'B F4 In'
_chemical_name_systematic 'In (B F4)'
_space_group_IT_number 62
_symmetry_space_group_name_Hall '-P 2ac 2n'
_symmetry_space_group_name_H-M 'P n m a'
_cell_angle_alpha 90
_cell_angle_beta 90
_cell_angle_gamma 90
_cell_formula_units_Z 4
_cell_length_a 9.173
_cell_length_b 5.727
_cell_length_c 7.349
_cell_volume 386.071
_citation_journal_id_ASTM ZAACAB
_cod_data_source_file boron0-1_221.cif
_cod_data_source_block B1F4In1
_cod_original_cell_volume 386.0707
_cod_original_formula_sum 'B1 F4 In1'
_cod_database_code 1511123

loop_
_symmetry_equiv_pos_as_xyz
x,y,z
-x+1/2,-y,z+1/2
x+1/2,-y+1/2,-z+1/2
-x,y+1/2,-z
-x,-y,-z
x-1/2,y,-z-1/2
-x-1/2,y-1/2,z-1/2
x,-y-1/2,z

loop_
_atom_site_label
_atom_site_type_symbol
_atom_site_fract_x
_atom_site_fract_y
_atom_site_fract_z
_atom_site_occupancy
_atom_site_U_iso_or_equiv
F1 F-1 0.1728 0.25 0.5605 1 0.0
F3 F-1 0.0766 0.0521 0.7982 1 0.0
F2 F-1 -0.074 0.25 0.6066 1 0.0
In1 In+1 0.18569 0.25 0.16638 1 0.0
B1 B+3 0.0622 0.25 0.6883 1 0.0
